data_4338110
loop_
_publ_author_name
'Zipp, Caitlin F.'
'Michael, Joseph P.'
'Fernandes, Manuel A.'
'Mathura, Sadhna'
'Perry, Christopher B.'
'Navizet, Isabelle'
'Govender, Penny P.'
'Marques, Helder M.'

_publ_section_title
;
 The synthesis of a corrole analogue of aquacobalamin (vitamin b12a) and
 its ligand substitution reactions.
;
_journal_issue 9
_journal_name_full 'Inorganic chemistry'
_journal_page_first 4418
_journal_page_last 4429
_journal_paper_doi 10.1021/ic5000793
_journal_volume 53
_journal_year 2014
_chemical_formula_moiety 'C23 H19 Cl2 N O3'
_chemical_formula_sum 'C23 H19 Cl2 N O3'
_chemical_formula_weight 428.29
_chemical_name_systematic
;
 ?
;
_space_group_IT_number 43
_symmetry_cell_setting orthorhombic
_symmetry_space_group_name_Hall 'F 2 -2d'
_symmetry_space_group_name_H-M 'F d d 2'
_atom_sites_solution_hydrogens geom
_atom_sites_solution_primary direct
_atom_sites_solution_secondary difmap
_audit_creation_method SHELXL-97
_cell_angle_alpha 90.00
_cell_angle_beta 90.00
_cell_angle_gamma 90.00
_cell_formula_units_Z 16
_cell_length_a 38.968(4)
_cell_length_b 46.919(5)
_cell_length_c 4.3266(3)
_cell_measurement_reflns_used 346
_cell_measurement_temperature 173(2)
_cell_measurement_theta_max 18.08
_cell_measurement_theta_min 3.25
_cell_volume 7910.5(13)
_computing_cell_refinement 'Bruker SAINT'
_computing_data_collection 'Bruker APEX2'
_computing_data_reduction 'Bruker SAINT'
_computing_molecular_graphics 'Bruker SHELXTL'
_computing_publication_material 'Bruker SHELXTL'
_computing_structure_refinement 'SHELXL-97 (Sheldrick, 1997)'
_computing_structure_solution 'SHELXS-97 (Sheldrick, 2008)'
_diffrn_ambient_temperature 173(2)
_diffrn_measured_fraction_theta_full 0.981
_diffrn_measured_fraction_theta_max 0.981
_diffrn_measurement_device_type 'Bruker APEX-II CCD'
_diffrn_measurement_method '\f and \w scans'
_diffrn_radiation_monochromator graphite
_diffrn_radiation_source 'fine-focus sealed tube'
_diffrn_radiation_type MoK\a
_diffrn_radiation_wavelength 0.71073
_diffrn_reflns_av_R_equivalents 0.1242
_diffrn_reflns_av_sigmaI/netI 0.3312
_diffrn_reflns_limit_h_max 34
_diffrn_reflns_limit_h_min -50
_diffrn_reflns_limit_k_max 13
_diffrn_reflns_limit_k_min -61
_diffrn_reflns_limit_l_max 5
_diffrn_reflns_limit_l_min -5
_diffrn_reflns_number 7363
_diffrn_reflns_theta_full 27.99
_diffrn_reflns_theta_max 27.99
_diffrn_reflns_theta_min 1.36
_diffrn_standards_number 0
_exptl_absorpt_coefficient_mu 0.354
_exptl_absorpt_correction_type none
_exptl_crystal_colour colourless
_exptl_crystal_density_diffrn 1.438
_exptl_crystal_description needle
_exptl_crystal_F_000 3552
_exptl_crystal_size_max 0.41
_exptl_crystal_size_mid 0.04
_exptl_crystal_size_min 0.03
_refine_diff_density_max 0.260
_refine_diff_density_min -0.340
_refine_diff_density_rms 0.067
_refine_ls_abs_structure_details 'Flack H D (1983), Acta Cryst. A39, 876-881'
_refine_ls_abs_structure_Flack -0.32(12)
_refine_ls_extinction_method none
_refine_ls_goodness_of_fit_ref 0.715
_refine_ls_hydrogen_treatment constr
_refine_ls_matrix_type full
_refine_ls_number_parameters 262
_refine_ls_number_reflns 4217
_refine_ls_number_restraints 1
_refine_ls_restrained_S_all 0.715
_refine_ls_R_factor_all 0.2176
_refine_ls_R_factor_gt 0.0537
_refine_ls_shift/su_max 0.008
_refine_ls_shift/su_mean 0.001
_refine_ls_structure_factor_coef Fsqd
_refine_ls_weighting_details 'calc w=1/[\s^2^(Fo^2^)+(0.0000P)^2^+0.0000P] where P=(Fo^2^+2Fc^2^)/3'
_refine_ls_weighting_scheme calc
_refine_ls_wR_factor_gt 0.0660
_refine_ls_wR_factor_ref 0.0976
_reflns_number_gt 1332
_reflns_number_total 4217
_reflns_threshold_expression >2sigma(I)
_cod_data_source_file ic5000793_si_003.cif
_cod_data_source_block 11c_czhmm25_0s
_cod_depositor_comments
;
The following automatic conversions were performed:

'_symmetry_cell_setting' value 'Orthorhombic' changed to
'orthorhombic' according to
/usr/data/users/saulius/crontab/automatic-downloads/rss-feeds/ACS/lib/dictionaries/cif_core.dic
dictionary named 'cif_core.dic' version 2.4.2 from 2011-04-26.

Automatic conversion script
Id: cif_fix_values 2281 2013-09-26 08:29:07Z andrius 

 Adding full bibliography for 4338110--4338111.cif.
;
_cod_original_cell_volume 7910.6(13)
_cod_original_sg_symbol_H-M Fdd2
_cod_database_code 4338110

loop_
_symmetry_equiv_pos_as_xyz
'x, y, z'
'-x, -y, z'
'x+1/4, -y+1/4, z+1/4'
'-x+1/4, y+1/4, z+1/4'
'x, y+1/2, z+1/2'
'-x, -y+1/2, z+1/2'
'x+1/4, -y+3/4, z+3/4'
'-x+1/4, y+3/4, z+3/4'
'x+1/2, y, z+1/2'
'-x+1/2, -y, z+1/2'
'x+3/4, -y+1/4, z+3/4'
'-x+3/4, y+1/4, z+3/4'
'x+1/2, y+1/2, z'
'-x+1/2, -y+1/2, z'
'x+3/4, -y+3/4, z+1/4'
'-x+3/4, y+3/4, z+1/4'

loop_
_atom_site_label
_atom_site_type_symbol
_atom_site_fract_x
_atom_site_fract_y
_atom_site_fract_z
_atom_site_U_iso_or_equiv
_atom_site_adp_type
_atom_site_occupancy
_atom_site_symmetry_multiplicity
_atom_site_calc_flag
_atom_site_refinement_flags
C1 C 0.15536(16) 0.17908(12) 0.7992(14) 0.0244(16) Uani 1 1 d .
C2 C 0.12858(16) 0.19838(13) 0.8696(15) 0.0287(18) Uani 1 1 d .
C3 C 0.13409(16) 0.22165(13) 1.0605(14) 0.0327(19) Uani 1 1 d .
H3 H 0.1158 0.2344 1.1062 0.039 Uiso 1 1 calc R
C4 C 0.16642(18) 0.22631(14) 1.1845(17) 0.042(2) Uani 1 1 d .
H4 H 0.1703 0.2421 1.3169 0.051 Uiso 1 1 calc R
C5 C 0.19311(17) 0.20774(14) 1.1142(16) 0.038(2) Uani 1 1 d .
H5 H 0.2153 0.2112 1.1975 0.046 Uiso 1 1 calc R
C6 C 0.18795(15) 0.18447(14) 0.9261(16) 0.0355(19) Uani 1 1 d .
H6 H 0.2065 0.1720 0.8818 0.043 Uiso 1 1 calc R
C7 C 0.15125(14) 0.15380(12) 0.5917(15) 0.0265(17) Uani 1 1 d .
H7A H 0.1300 0.1561 0.4684 0.032 Uiso 1 1 calc R
H7B H 0.1709 0.1530 0.4464 0.032 Uiso 1 1 calc R
C8 C 0.07153(16) 0.21360(14) 0.6535(16) 0.0320(17) Uani 1 1 d .
C9 C 0.03972(15) 0.20106(13) 0.5118(16) 0.0265(17) Uani 1 1 d .
C10 C 0.03925(16) 0.17643(13) 0.3339(15) 0.0332(19) Uani 1 1 d .
H10 H 0.0599 0.1660 0.3034 0.040 Uiso 1 1 calc R
C11 C 0.00915(16) 0.16681(12) 0.2003(16) 0.0316(17) Uani 1 1 d .
C12 C -0.02089(15) 0.18284(14) 0.2435(16) 0.036(2) Uani 1 1 d .
H12 H -0.0417 0.1768 0.1495 0.043 Uiso 1 1 calc R
C13 C -0.02041(15) 0.20735(13) 0.4224(17) 0.0356(19) Uani 1 1 d .
H13 H -0.0411 0.2177 0.4556 0.043 Uiso 1 1 calc R
C14 C 0.00974(16) 0.21694(13) 0.5526(14) 0.0315(18) Uani 1 1 d .
H14 H 0.0101 0.2341 0.6686 0.038 Uiso 1 1 calc R
C15 C 0.00841(15) 0.14116(13) -0.0094(15) 0.0361(18) Uani 1 1 d .
H15A H 0.0310 0.1390 -0.1115 0.043 Uiso 1 1 calc R
H15B H -0.0091 0.1440 -0.1721 0.043 Uiso 1 1 calc R
C16 C 0.11912(17) 0.11961(13) 0.8811(15) 0.0292(18) Uani 1 1 d .
C17 C 0.11952(15) 0.09258(13) 1.0521(14) 0.0211(16) Uani 1 1 d .
C18 C 0.09112(15) 0.08547(13) 1.2287(14) 0.0277(17) Uani 1 1 d .
H18 H 0.0723 0.0983 1.2407 0.033 Uiso 1 1 calc R
C19 C 0.08989(15) 0.05969(13) 1.3890(16) 0.0292(17) Uani 1 1 d .
C20 C 0.11715(17) 0.04048(14) 1.3569(16) 0.0364(19) Uani 1 1 d .
H20 H 0.1161 0.0225 1.4573 0.044 Uiso 1 1 calc R
C21 C 0.14538(15) 0.04734(13) 1.1820(15) 0.0321(19) Uani 1 1 d .
H21 H 0.1640 0.0344 1.1659 0.038 Uiso 1 1 calc R
C22 C 0.14649(15) 0.07341(13) 1.0285(15) 0.0291(18) Uani 1 1 d .
H22 H 0.1659 0.0781 0.9062 0.035 Uiso 1 1 calc R
C23 C 0.05942(14) 0.05244(13) 1.5882(15) 0.0338(19) Uani 1 1 d .
H23A H 0.0485 0.0702 1.6622 0.041 Uiso 1 1 calc R
H23B H 0.0672 0.0415 1.7710 0.041 Uiso 1 1 calc R
N1 N 0.09551(11) 0.19307(10) 0.7365(11) 0.0266(14) Uani 1 1 d .
H1 H 0.0899 0.1751 0.7045 0.032 Uiso 1 1 calc R
O1 O 0.14949(10) 0.12701(8) 0.7638(9) 0.0265(11) Uani 1 1 d .
O2 O 0.07532(10) 0.23881(8) 0.6996(11) 0.0410(13) Uani 1 1 d .
O3 O 0.09313(10) 0.13419(8) 0.8510(10) 0.0318(13) Uani 1 1 d .
Cl1 Cl -0.00138(4) 0.10927(4) 0.2067(5) 0.0469(5) Uani 1 1 d .
Cl2 Cl 0.02840(4) 0.03174(4) 1.3770(4) 0.0500(6) Uani 1 1 d .

loop_
_atom_site_aniso_label
_atom_site_aniso_U_11
_atom_site_aniso_U_22
_atom_site_aniso_U_33
_atom_site_aniso_U_23
_atom_site_aniso_U_13
_atom_site_aniso_U_12
C1 0.033(4) 0.026(4) 0.015(4) -0.001(3) 0.004(3) -0.002(3)
C2 0.029(4) 0.030(4) 0.027(5) 0.011(4) 0.004(4) -0.003(3)
C3 0.039(5) 0.029(4) 0.030(5) 0.002(4) 0.006(4) 0.000(3)
C4 0.056(5) 0.040(5) 0.031(5) 0.006(4) 0.002(5) -0.016(4)
C5 0.037(5) 0.047(5) 0.030(5) 0.004(4) -0.006(4) -0.008(4)
C6 0.024(4) 0.044(5) 0.038(5) 0.013(4) -0.001(4) 0.001(3)
C7 0.025(4) 0.036(4) 0.018(4) 0.011(4) 0.001(3) -0.003(3)
C8 0.029(4) 0.034(4) 0.034(5) 0.006(4) 0.004(4) 0.006(3)
C9 0.019(4) 0.031(4) 0.030(5) 0.000(4) -0.001(3) 0.002(3)
C10 0.026(4) 0.034(4) 0.039(5) 0.010(4) 0.009(4) 0.003(3)
C11 0.038(4) 0.029(4) 0.028(4) 0.010(4) 0.000(4) 0.001(3)
C12 0.014(4) 0.047(5) 0.048(5) 0.016(5) 0.001(4) 0.005(3)
C13 0.026(4) 0.037(4) 0.044(5) 0.007(4) 0.001(4) 0.008(3)
C14 0.037(4) 0.033(4) 0.024(4) 0.005(4) 0.003(4) 0.005(4)
C15 0.038(4) 0.040(4) 0.030(4) 0.010(4) 0.001(4) -0.007(4)
C16 0.040(5) 0.030(4) 0.017(4) -0.007(4) 0.002(4) -0.008(3)
C17 0.019(4) 0.024(4) 0.021(4) 0.002(3) 0.000(3) -0.003(3)
C18 0.032(4) 0.025(4) 0.026(4) 0.002(4) 0.002(4) 0.003(3)
C19 0.032(4) 0.030(4) 0.026(4) 0.004(4) 0.008(4) -0.008(3)
C20 0.046(4) 0.032(4) 0.032(5) -0.001(4) -0.017(4) -0.006(4)
C21 0.027(4) 0.028(4) 0.041(5) 0.010(4) -0.009(4) -0.001(3)
C22 0.029(4) 0.032(4) 0.027(5) -0.009(4) 0.001(4) -0.003(3)
C23 0.043(4) 0.036(5) 0.023(4) 0.002(4) -0.006(4) -0.005(3)
N1 0.025(3) 0.020(3) 0.035(4) 0.003(3) -0.001(3) 0.001(2)
O1 0.031(3) 0.026(3) 0.023(3) 0.005(2) 0.003(2) 0.002(2)
O2 0.035(3) 0.021(3) 0.066(4) 0.004(3) 0.003(3) 0.003(2)
O3 0.028(3) 0.026(3) 0.042(3) 0.007(2) 0.005(3) 0.005(2)
Cl1 0.0491(11) 0.0404(11) 0.0513(12) 0.0029(12) 0.0031(12) -0.0104(10)
Cl2 0.0408(11) 0.0560(12) 0.0531(14) -0.0057(12) 0.0037(11) -0.0153(10)

loop_
_atom_type_symbol
_atom_type_description
_atom_type_scat_dispersion_real
_atom_type_scat_dispersion_imag
_atom_type_scat_source
C C 0.0033 0.0016 'International Tables Vol C Tables 4.2.6.8 and 6.1.1.4'
H H 0.0000 0.0000 'International Tables Vol C Tables 4.2.6.8 and 6.1.1.4'
N N 0.0061 0.0033 'International Tables Vol C Tables 4.2.6.8 and 6.1.1.4'
O O 0.0106 0.0060 'International Tables Vol C Tables 4.2.6.8 and 6.1.1.4'
Cl Cl 0.1484 0.1585 'International Tables Vol C Tables 4.2.6.8 and 6.1.1.4'

loop_
_geom_angle_atom_site_label_1
_geom_angle_atom_site_label_2
_geom_angle_atom_site_label_3
_geom_angle
C6 C1 C2 117.8(6)
C6 C1 C7 118.3(6)
C2 C1 C7 123.9(6)
C3 C2 C1 121.2(6)
C3 C2 N1 121.0(6)
C1 C2 N1 117.7(6)
C2 C3 C4 119.7(6)
C2 C3 H3 120.1
C4 C3 H3 120.1
C3 C4 C5 119.8(7)
C3 C4 H4 120.1
C5 C4 H4 120.1
C6 C5 C4 121.1(7)
C6 C5 H5 119.4
C4 C5 H5 119.4
C5 C6 C1 120.4(7)
C5 C6 H6 119.8
C1 C6 H6 119.8
O1 C7 C1 112.4(5)
O1 C7 H7A 109.1
C1 C7 H7A 109.1
O1 C7 H7B 109.1
C1 C7 H7B 109.1
H7A C7 H7B 107.9
O2 C8 N1 123.6(6)
O2 C8 C9 123.5(6)
N1 C8 C9 112.9(5)
C10 C9 C14 120.2(6)
C10 C9 C8 124.3(6)
C14 C9 C8 115.4(6)
C11 C10 C9 121.0(6)
C11 C10 H10 119.5
C9 C10 H10 119.5
C10 C11 C12 118.5(6)
C10 C11 C15 121.9(6)
C12 C11 C15 119.5(6)
C13 C12 C11 120.5(6)
C13 C12 H12 119.8
C11 C12 H12 119.8
C14 C13 C12 120.7(6)
C14 C13 H13 119.7
C12 C13 H13 119.7
C13 C14 C9 119.2(6)
C13 C14 H14 120.4
C9 C14 H14 120.4
C11 C15 Cl1 110.7(4)
C11 C15 H15A 109.5
Cl1 C15 H15A 109.5
C11 C15 H15B 109.5
Cl1 C15 H15B 109.5
H15A C15 H15B 108.1
O3 C16 O1 123.1(6)
O3 C16 C17 122.9(6)
O1 C16 C17 114.0(6)
C22 C17 C18 119.4(6)
C22 C17 C16 122.1(6)
C18 C17 C16 118.5(6)
C17 C18 C19 120.7(6)
C17 C18 H18 119.7
C19 C18 H18 119.7
C18 C19 C20 118.9(6)
C18 C19 C23 120.5(6)
C20 C19 C23 120.6(6)
C21 C20 C19 120.8(6)
C21 C20 H20 119.6
C19 C20 H20 119.6
C20 C21 C22 119.6(6)
C20 C21 H21 120.2
C22 C21 H21 120.2
C17 C22 C21 120.7(6)
C17 C22 H22 119.6
C21 C22 H22 119.6
C19 C23 Cl2 111.2(5)
C19 C23 H23A 109.4
Cl2 C23 H23A 109.4
C19 C23 H23B 109.4
Cl2 C23 H23B 109.4
H23A C23 H23B 108.0
C8 N1 C2 126.0(5)
C8 N1 H1 117.0
C2 N1 H1 117.0
C16 O1 C7 117.3(5)

loop_
_geom_bond_atom_site_label_1
_geom_bond_atom_site_label_2
_geom_bond_distance
C1 C6 1.407(7)
C1 C2 1.415(7)
C1 C7 1.496(8)
C2 C3 1.386(8)
C2 N1 1.433(7)
C3 C4 1.387(8)
C3 H3 0.9500
C4 C5 1.391(8)
C4 H4 0.9500
C5 C6 1.377(8)
C5 H5 0.9500
C6 H6 0.9500
C7 O1 1.463(6)
C7 H7A 0.9900
C7 H7B 0.9900
C8 O2 1.209(7)
C8 N1 1.389(7)
C8 C9 1.503(8)
C9 C10 1.389(8)
C9 C14 1.397(8)
C10 C11 1.383(8)
C10 H10 0.9500
C11 C12 1.404(7)
C11 C15 1.508(8)
C12 C13 1.387(8)
C12 H12 0.9500
C13 C14 1.378(7)
C13 H13 0.9500
C14 H14 0.9500
C15 Cl1 1.805(6)
C15 H15A 0.9900
C15 H15B 0.9900
C16 O3 1.229(7)
C16 O1 1.334(6)
C16 C17 1.469(8)
C17 C22 1.387(7)
C17 C18 1.385(7)
C18 C19 1.395(8)
C18 H18 0.9500
C19 C20 1.400(8)
C19 C23 1.506(7)
C20 C21 1.373(8)
C20 H20 0.9500
C21 C22 1.393(7)
C21 H21 0.9500
C22 H22 0.9500
C23 Cl2 1.800(6)
C23 H23A 0.9900
C23 H23B 0.9900
N1 H1 0.8800

loop_
_geom_hbond_atom_site_label_D
_geom_hbond_atom_site_label_H
_geom_hbond_atom_site_label_A
_geom_hbond_distance_DH
_geom_hbond_distance_HA
_geom_hbond_distance_DA
_geom_hbond_angle_DHA
N1 H1 O3 0.88 2.03 2.808(6) 147

loop_
_geom_torsion_atom_site_label_1
_geom_torsion_atom_site_label_2
_geom_torsion_atom_site_label_3
_geom_torsion_atom_site_label_4
_geom_torsion
C6 C1 C2 C3 -0.8(9)
C7 C1 C2 C3 -179.1(6)
C6 C1 C2 N1 179.1(5)
C7 C1 C2 N1 0.8(9)
C1 C2 C3 C4 0.3(9)
N1 C2 C3 C4 -179.7(6)
C2 C3 C4 C5 0.5(10)
C3 C4 C5 C6 -0.9(11)
C4 C5 C6 C1 0.3(11)
C2 C1 C6 C5 0.5(9)
C7 C1 C6 C5 178.9(6)
C6 C1 C7 O1 77.1(7)
C2 C1 C7 O1 -104.6(6)
O2 C8 C9 C10 150.0(7)
N1 C8 C9 C10 -32.3(9)
O2 C8 C9 C14 -26.0(10)
N1 C8 C9 C14 151.7(6)
C14 C9 C10 C11 -1.5(10)
C8 C9 C10 C11 -177.3(6)
C9 C10 C11 C12 1.3(10)
C9 C10 C11 C15 176.2(6)
C10 C11 C12 C13 -1.5(10)
C15 C11 C12 C13 -176.6(6)
C11 C12 C13 C14 2.1(10)
C12 C13 C14 C9 -2.4(10)
C10 C9 C14 C13 2.1(10)
C8 C9 C14 C13 178.2(6)
C10 C11 C15 Cl1 93.4(7)
C12 C11 C15 Cl1 -91.7(6)
O3 C16 C17 C22 165.6(6)
O1 C16 C17 C22 -14.9(9)
O3 C16 C17 C18 -10.8(10)
O1 C16 C17 C18 168.7(5)
C22 C17 C18 C19 1.8(9)
C16 C17 C18 C19 178.3(6)
C17 C18 C19 C20 -3.0(9)
C17 C18 C19 C23 178.2(6)
C18 C19 C20 C21 2.9(10)
C23 C19 C20 C21 -178.3(6)
C19 C20 C21 C22 -1.7(10)
C18 C17 C22 C21 -0.5(10)
C16 C17 C22 C21 -176.9(6)
C20 C21 C22 C17 0.5(10)
C18 C19 C23 Cl2 94.0(6)
C20 C19 C23 Cl2 -84.8(7)
O2 C8 N1 C2 -3.9(11)
C9 C8 N1 C2 178.4(5)
C3 C2 N1 C8 31.4(9)
C1 C2 N1 C8 -148.5(6)
O3 C16 O1 C7 -0.1(9)
C17 C16 O1 C7 -179.6(5)
C1 C7 O1 C16 82.9(6)
